data_8103281
loop_
_publ_author_name
'Lu-Tai Pan'
'Qi-Ji Li'
'Ya-Hua Liu'
'Jing-Jie Zhang'
'Qi-Long Zhang'

_publ_section_title
;
 Crystal structure of
 2,16-dien-1,15-dion-6,7-seco-7,20-olide-ent-kaur-6-al, C20H22O5
;
_journal_issue 1
_journal_name_full 'Zeitschrift f\"ur Kristallographie - New Crystal Structures'
_journal_page_first 81
_journal_volume 227
_journal_year 2012
_chemical_absolute_configuration unk
_chemical_formula_sum 'C20 H22 O5'
_chemical_formula_weight 342.38
_space_group_IT_number 19
_symmetry_space_group_name_Hall 'P 2ac 2ab'
_symmetry_space_group_name_H-M 'P 21 21 21'
_atom_sites_solution_hydrogens geom
_atom_sites_solution_primary direct
_atom_sites_solution_secondary difmap
_audit_creation_method SHELXL-97
_cell_angle_alpha 90.00
_cell_angle_beta 90.00
_cell_angle_gamma 90.00
_cell_formula_units_Z 4
_cell_length_a 7.7703(18)
_cell_length_b 13.761(3)
_cell_length_c 16.008(4)
_cell_measurement_temperature 293(2)
_cell_volume 1711.7(7)
_computing_structure_refinement 'SHELXL-97 (Sheldrick, 1997)'
_diffrn_ambient_temperature 293(2)
_diffrn_measured_fraction_theta_full 0.998
_diffrn_measured_fraction_theta_max 0.998
_diffrn_radiation_monochromator graphite
_diffrn_radiation_source 'fine-focus sealed tube'
_diffrn_radiation_type MoK\a
_diffrn_radiation_wavelength 0.71073
_diffrn_reflns_av_R_equivalents 0.0383
_diffrn_reflns_av_sigmaI/netI 0.0416
_diffrn_reflns_limit_h_max 7
_diffrn_reflns_limit_h_min -9
_diffrn_reflns_limit_k_max 16
_diffrn_reflns_limit_k_min -15
_diffrn_reflns_limit_l_max 18
_diffrn_reflns_limit_l_min -19
_diffrn_reflns_number 8684
_diffrn_reflns_theta_full 25.00
_diffrn_reflns_theta_max 25.00
_diffrn_reflns_theta_min 1.95
_exptl_absorpt_coefficient_mu 0.095
_exptl_absorpt_correction_T_max 0.9776
_exptl_absorpt_correction_T_min 0.9730
_exptl_absorpt_correction_type multi-scan
_exptl_crystal_colour colorless
_exptl_crystal_density_diffrn 1.329
_exptl_crystal_density_method 'not measured'
_exptl_crystal_F_000 728
_exptl_crystal_size_max 0.29
_exptl_crystal_size_mid 0.25
_exptl_crystal_size_min 0.24
_refine_diff_density_max 0.119
_refine_diff_density_min -0.130
_refine_diff_density_rms 0.029
_refine_ls_abs_structure_details 'Flack H D (1983), Acta Cryst. A39, 876-881'
_refine_ls_abs_structure_Flack 0.0(12)
_refine_ls_extinction_method none
_refine_ls_goodness_of_fit_ref 1.073
_refine_ls_hydrogen_treatment constr
_refine_ls_matrix_type full
_refine_ls_number_parameters 226
_refine_ls_number_reflns 2986
_refine_ls_number_restraints 0
_refine_ls_restrained_S_all 1.073
_refine_ls_R_factor_all 0.0494
_refine_ls_R_factor_gt 0.0407
_refine_ls_shift/su_max 0.000
_refine_ls_shift/su_mean 0.000
_refine_ls_structure_factor_coef Fsqd
_refine_ls_weighting_details 'calc w=1/[\s^2^(Fo^2^)+(0.0379P)^2^+0.1146P] where P=(Fo^2^+2Fc^2^)/3'
_refine_ls_weighting_scheme calc
_refine_ls_wR_factor_gt 0.0866
_refine_ls_wR_factor_ref 0.0908
_reflns_number_gt 2568
_reflns_number_total 2986
_reflns_threshold_expression >2sigma(I)
_cod_data_source_file 1267-3586.cff
_cod_data_source_block adamiph
_cod_depositor_comments
;
The following automatic conversions were performed:

'_exptl_absorpt_correction_type' value 'Multi-scan' changed to
'multi-scan' according to
/home/saulius/struct/CIF-dictionaries/cif_core.dic dictionary named
'cif_core.dic' version 2.4.1 from 2010-06-29.

Automatic conversion script
Id: cif_fix_values 1715 2011-07-08 13:25:40Z adriana 
;
_cod_original_sg_symbol_H-M P212121
_cod_database_code 8103281

loop_
_symmetry_equiv_pos_as_xyz
'x, y, z'
'-x+1/2, -y, z+1/2'
'x+1/2, -y+1/2, -z'
'-x, y+1/2, -z+1/2'

loop_
_atom_site_label
_atom_site_type_symbol
_atom_site_fract_x
_atom_site_fract_y
_atom_site_fract_z
_atom_site_U_iso_or_equiv
_atom_site_adp_type
_atom_site_occupancy
_atom_site_symmetry_multiplicity
_atom_site_calc_flag
_atom_site_refinement_flags
C1 C 0.6614(3) 0.23124(16) 0.58731(13) 0.0394(5) Uani 1 1 d .
C2 C 0.7047(3) 0.33221(15) 0.60409(14) 0.0452(6) Uani 1 1 d .
H2 H 0.6463 0.3803 0.5747 0.054 Uiso 1 1 calc R
C3 C 0.8226(3) 0.35931(15) 0.65877(13) 0.0411(5) Uani 1 1 d .
H3 H 0.8355 0.4257 0.6676 0.049 Uiso 1 1 calc R
C4 C 0.9366(3) 0.29342(14) 0.70750(12) 0.0346(5) Uani 1 1 d .
C5 C 0.9155(2) 0.18658(13) 0.67614(12) 0.0290(4) Uani 1 1 d .
H5 H 0.9877 0.1822 0.6261 0.035 Uiso 1 1 calc R
C10 C 0.7324(3) 0.15456(14) 0.64712(12) 0.0299(4) Uani 1 1 d .
C9 C 0.7420(3) 0.05245(14) 0.60636(12) 0.0312(4) Uani 1 1 d .
H9 H 0.7993 0.0103 0.6472 0.037 Uiso 1 1 calc R
C8 C 0.5573(3) 0.00716(14) 0.59189(13) 0.0359(5) Uani 1 1 d .
C7 C 0.4074(3) 0.06119(16) 0.62856(15) 0.0484(6) Uani 1 1 d .
O5 O 0.43260(18) 0.12653(11) 0.68937(10) 0.0523(4) Uani 1 1 d .
C20 C 0.6042(3) 0.14641(17) 0.71924(14) 0.0414(5) Uani 1 1 d .
H20A H 0.6402 0.0947 0.7565 0.050 Uiso 1 1 calc R
H20B H 0.6038 0.2067 0.7507 0.050 Uiso 1 1 calc R
C15 C 0.5661(3) -0.09510(15) 0.63078(15) 0.0431(6) Uani 1 1 d .
C16 C 0.6388(3) -0.15967(17) 0.56544(16) 0.0505(6) Uani 1 1 d .
C13 C 0.6658(3) -0.09969(16) 0.48793(14) 0.0532(7) Uani 1 1 d .
H13 H 0.6433 -0.1376 0.4373 0.064 Uiso 1 1 calc R
C14 C 0.5316(3) -0.01954(16) 0.49972(13) 0.0498(6) Uani 1 1 d .
H14A H 0.4160 -0.0434 0.4894 0.060 Uiso 1 1 calc R
H14B H 0.5541 0.0355 0.4634 0.060 Uiso 1 1 calc R
C12 C 0.8465(3) -0.05339(18) 0.48589(14) 0.0520(6) Uani 1 1 d .
H12A H 0.9267 -0.0957 0.5147 0.062 Uiso 1 1 calc R
H12B H 0.8840 -0.0478 0.4283 0.062 Uiso 1 1 calc R
C11 C 0.8508(3) 0.04726(16) 0.52665(13) 0.0423(5) Uani 1 1 d .
H11A H 0.8086 0.0950 0.4870 0.051 Uiso 1 1 calc R
H11B H 0.9689 0.0637 0.5401 0.051 Uiso 1 1 calc R
C18 C 0.9003(3) 0.30762(16) 0.80154(13) 0.0463(6) Uani 1 1 d .
H18A H 0.9735 0.2654 0.8334 0.069 Uiso 1 1 calc R
H18B H 0.7821 0.2923 0.8130 0.069 Uiso 1 1 calc R
H18C H 0.9227 0.3739 0.8167 0.069 Uiso 1 1 calc R
C19 C 1.1251(3) 0.32475(16) 0.68974(15) 0.0467(6) Uani 1 1 d .
H19A H 1.2025 0.2835 0.7202 0.070 Uiso 1 1 calc R
H19B H 1.1411 0.3910 0.7070 0.070 Uiso 1 1 calc R
H19C H 1.1482 0.3192 0.6310 0.070 Uiso 1 1 calc R
C6 C 1.0007(3) 0.12134(15) 0.73928(13) 0.0387(5) Uani 1 1 d .
H6 H 1.1197 0.1268 0.7438 0.046 Uiso 1 1 calc R
C17 C 0.6679(4) -0.25337(18) 0.5776(2) 0.0715(8) Uani 1 1 d .
H17A H 0.6425 -0.2815 0.6290 0.086 Uiso 1 1 calc R
H17B H 0.7136 -0.2911 0.5348 0.086 Uiso 1 1 calc R
O4 O 0.5219(2) -0.11687(12) 0.70087(10) 0.0579(5) Uani 1 1 d .
O3 O 0.2613(2) 0.04467(12) 0.60670(12) 0.0696(5) Uani 1 1 d .
O1 O 0.5645(2) 0.20885(11) 0.53045(10) 0.0571(5) Uani 1 1 d .
O2 O 0.9338(2) 0.06369(12) 0.78400(10) 0.0552(5) Uani 1 1 d .

loop_
_atom_site_aniso_label
_atom_site_aniso_U_11
_atom_site_aniso_U_22
_atom_site_aniso_U_33
_atom_site_aniso_U_23
_atom_site_aniso_U_13
_atom_site_aniso_U_12
C1 0.0347(12) 0.0430(12) 0.0404(12) 0.0004(10) -0.0071(11) 0.0050(10)
C2 0.0502(14) 0.0333(12) 0.0522(13) 0.0062(10) -0.0149(12) 0.0081(11)
C3 0.0447(13) 0.0306(11) 0.0482(13) 0.0014(10) -0.0045(11) 0.0015(11)
C4 0.0326(11) 0.0321(11) 0.0390(11) 0.0006(9) -0.0059(10) -0.0008(9)
C5 0.0238(10) 0.0323(10) 0.0308(10) 0.0010(8) 0.0001(8) 0.0019(9)
C10 0.0248(10) 0.0324(11) 0.0325(10) 0.0022(8) 0.0001(8) -0.0003(9)
C9 0.0262(10) 0.0358(11) 0.0314(10) -0.0005(8) -0.0017(9) 0.0017(9)
C8 0.0283(11) 0.0356(11) 0.0439(12) 0.0016(9) -0.0076(10) -0.0028(10)
C7 0.0310(13) 0.0469(13) 0.0675(16) 0.0029(12) -0.0045(12) -0.0021(11)
O5 0.0241(8) 0.0595(10) 0.0734(11) -0.0122(9) 0.0056(8) 0.0021(8)
C20 0.0280(12) 0.0487(13) 0.0476(13) -0.0050(11) 0.0038(10) -0.0013(10)
C15 0.0279(11) 0.0459(13) 0.0555(14) 0.0032(11) -0.0104(11) -0.0106(11)
C16 0.0459(14) 0.0387(13) 0.0669(16) -0.0052(11) -0.0147(12) -0.0054(12)
C13 0.0655(17) 0.0486(14) 0.0456(13) -0.0118(11) -0.0119(13) -0.0044(13)
C14 0.0488(14) 0.0487(14) 0.0518(14) 0.0015(11) -0.0190(12) -0.0088(12)
C12 0.0592(16) 0.0573(14) 0.0395(12) -0.0139(11) 0.0059(11) 0.0010(13)
C11 0.0424(12) 0.0461(13) 0.0385(12) -0.0037(10) 0.0028(10) -0.0052(11)
C18 0.0518(14) 0.0428(12) 0.0442(13) -0.0099(10) -0.0058(11) 0.0046(11)
C19 0.0384(13) 0.0417(13) 0.0600(15) -0.0022(11) -0.0066(11) -0.0079(11)
C6 0.0316(11) 0.0371(12) 0.0475(13) -0.0005(10) -0.0036(10) 0.0048(10)
C17 0.072(2) 0.0468(16) 0.096(2) -0.0052(14) -0.0086(18) -0.0015(15)
O4 0.0519(11) 0.0584(10) 0.0634(11) 0.0161(9) 0.0010(9) -0.0130(9)
O3 0.0249(9) 0.0765(12) 0.1075(15) -0.0105(11) -0.0150(9) -0.0022(9)
O1 0.0605(11) 0.0472(9) 0.0637(11) -0.0004(8) -0.0326(10) 0.0027(9)
O2 0.0548(10) 0.0534(10) 0.0573(10) 0.0200(8) -0.0091(9) -0.0015(9)

loop_
_atom_type_symbol
_atom_type_description
_atom_type_scat_dispersion_real
_atom_type_scat_dispersion_imag
_atom_type_scat_source
C C 0.0033 0.0016 'International Tables Vol C Tables 4.2.6.8 and 6.1.1.4'
H H 0.0000 0.0000 'International Tables Vol C Tables 4.2.6.8 and 6.1.1.4'
O O 0.0106 0.0060 'International Tables Vol C Tables 4.2.6.8 and 6.1.1.4'

loop_
_geom_angle_atom_site_label_1
_geom_angle_atom_site_label_2
_geom_angle_atom_site_label_3
_geom_angle
O1 C1 C2 121.43(19)
O1 C1 C10 121.04(19)
C2 C1 C10 117.42(18)
C3 C2 C1 123.54(19)
C2 C3 C4 126.02(19)
C3 C4 C18 108.98(17)
C3 C4 C19 107.23(17)
C18 C4 C19 108.40(18)
C3 C4 C5 110.02(16)
C18 C4 C5 114.41(16)
C19 C4 C5 107.54(17)
C6 C5 C10 115.64(16)
C6 C5 C4 107.42(15)
C10 C5 C4 117.21(15)
C1 C10 C20 106.77(16)
C1 C10 C9 112.29(16)
C20 C10 C9 106.40(16)
C1 C10 C5 108.72(15)
C20 C10 C5 112.95(16)
C9 C10 C5 109.72(16)
C11 C9 C10 114.76(16)
C11 C9 C8 111.11(15)
C10 C9 C8 112.03(16)
C7 C8 C14 113.19(19)
C7 C8 C15 109.20(19)
C14 C8 C15 100.12(17)
C7 C8 C9 116.83(17)
C14 C8 C9 110.71(17)
C15 C8 C9 105.10(17)
O3 C7 O5 118.3(2)
O3 C7 C8 121.5(2)
O5 C7 C8 120.23(19)
C7 O5 C20 120.20(17)
O5 C20 C10 111.46(17)
O4 C15 C16 127.8(2)
O4 C15 C8 126.0(2)
C16 C15 C8 106.20(19)
C17 C16 C15 123.0(3)
C17 C16 C13 129.2(3)
C15 C16 C13 107.80(19)
C16 C13 C14 101.5(2)
C16 C13 C12 111.8(2)
C14 C13 C12 108.99(17)
C13 C14 C8 101.68(17)
C11 C12 C13 112.61(19)
C12 C11 C9 112.64(17)
O2 C6 C5 127.6(2)

loop_
_geom_bond_atom_site_label_1
_geom_bond_atom_site_label_2
_geom_bond_distance
C1 O1 1.221(2)
C1 C2 1.455(3)
C1 C10 1.528(3)
C2 C3 1.321(3)
C3 C4 1.489(3)
C4 C18 1.544(3)
C4 C19 1.553(3)
C4 C5 1.562(3)
C5 C6 1.505(3)
C5 C10 1.560(3)
C10 C20 1.529(3)
C10 C9 1.551(3)
C9 C11 1.532(3)
C9 C8 1.582(3)
C8 C7 1.501(3)
C8 C14 1.534(3)
C8 C15 1.540(3)
C7 O3 1.210(3)
C7 O5 1.340(3)
O5 C20 1.443(2)
C15 O4 1.211(3)
C15 C16 1.484(3)
C16 C17 1.324(3)
C16 C13 1.505(3)
C13 C14 1.530(3)
C13 C12 1.542(3)
C12 C11 1.531(3)
C6 O2 1.188(2)
